data_7201900
loop_
_publ_author_name
'Wan, Chong-Qing'
'Chen, Xu-Dong'
'Mak, Thomas C. W.'

_publ_section_title
;
 Supramolecular frameworks assembled via intermolecular lone
 pair-aromatic interaction between carbonyl and pyridyl groups
;
_journal_issue 5
_journal_name_full CrystEngComm
_journal_page_first 475
_journal_paper_doi 10.1039/b718823d
_journal_volume 10
_journal_year 2008
_chemical_formula_sum 'C34 H22 B2 Cu F8 N6 O4'
_chemical_formula_weight 815.74
_chemical_name_systematic
;
?
;
_space_group_IT_number 14
_symmetry_cell_setting monoclinic
_symmetry_space_group_name_Hall '-P 2ybc'
_symmetry_space_group_name_H-M 'P 1 21/c 1'
_atom_sites_solution_hydrogens geom
_atom_sites_solution_primary direct
_atom_sites_solution_secondary difmap
_audit_creation_method SHELXL-97
_cell_angle_alpha 90.00
_cell_angle_beta 94.380(2)
_cell_angle_gamma 90.00
_cell_formula_units_Z 2
_cell_length_a 10.2844(11)
_cell_length_b 17.7865(18)
_cell_length_c 9.3905(10)
_cell_measurement_temperature 293(2)
_cell_volume 1712.7(3)
_computing_cell_refinement 'Bruker SMART'
_computing_data_collection 'Bruker SMART'
_computing_data_reduction 'Bruker SAINT'
_computing_molecular_graphics 'Bruker SHELXTL'
_computing_publication_material 'Bruker SHELXTL'
_computing_structure_refinement 'SHELXL-97 (Sheldrick, 1997)'
_computing_structure_solution 'SHELXS-97 (Sheldrick, 1990)'
_diffrn_ambient_temperature 293(2)
_diffrn_measured_fraction_theta_full 0.999
_diffrn_measured_fraction_theta_max 0.999
_diffrn_measurement_device_type 'Bruker P4'
_diffrn_measurement_method '\w scans'
_diffrn_radiation_monochromator graphite
_diffrn_radiation_source 'fine-focus sealed tube'
_diffrn_radiation_type MoK\a
_diffrn_radiation_wavelength 0.71073
_diffrn_reflns_av_R_equivalents 0.0695
_diffrn_reflns_av_sigmaI/netI 0.0914
_diffrn_reflns_limit_h_max 13
_diffrn_reflns_limit_h_min -13
_diffrn_reflns_limit_k_max 20
_diffrn_reflns_limit_k_min -23
_diffrn_reflns_limit_l_max 10
_diffrn_reflns_limit_l_min -12
_diffrn_reflns_number 11867
_diffrn_reflns_theta_full 28.30
_diffrn_reflns_theta_max 28.30
_diffrn_reflns_theta_min 1.99
_exptl_absorpt_coefficient_mu 0.731
_exptl_absorpt_correction_T_max 1.000000
_exptl_absorpt_correction_T_min 0.776600
_exptl_absorpt_correction_type multi-scan
_exptl_absorpt_process_details sadabs
_exptl_crystal_colour blue
_exptl_crystal_density_diffrn 1.582
_exptl_crystal_density_method 'not measured'
_exptl_crystal_description prism
_exptl_crystal_F_000 822
_exptl_crystal_size_max 0.41
_exptl_crystal_size_mid 0.32
_exptl_crystal_size_min 0.25
_refine_diff_density_max 0.605
_refine_diff_density_min -0.462
_refine_diff_density_rms 0.082
_refine_ls_extinction_method none
_refine_ls_goodness_of_fit_ref 1.010
_refine_ls_hydrogen_treatment constr
_refine_ls_matrix_type full
_refine_ls_number_parameters 250
_refine_ls_number_reflns 4263
_refine_ls_number_restraints 0
_refine_ls_restrained_S_all 1.010
_refine_ls_R_factor_all 0.1176
_refine_ls_R_factor_gt 0.0560
_refine_ls_shift/su_max 0.000
_refine_ls_shift/su_mean 0.000
_refine_ls_structure_factor_coef Fsqd
_refine_ls_weighting_details 'calc w=1/[\s^2^(Fo^2^)+(0.0676P)^2^+0.0000P] where P=(Fo^2^+2Fc^2^)/3'
_refine_ls_weighting_scheme calc
_refine_ls_wR_factor_gt 0.1208
_refine_ls_wR_factor_ref 0.1498
_reflns_number_gt 2469
_reflns_number_total 4263
_reflns_threshold_expression >2sigma(I)
_cod_data_source_file b718823d.txt
_cod_data_source_block Complex1
_cod_depositor_comments
;
The following automatic conversions were performed:
'_symmetry_cell_setting' value 'Monoclinic' changed to 'monoclinic'
according to '/home/saulius/struct/CIF-dictionaries/cif_core.dic'
dictionary named 'cif_core.dic' version 2.4.1 from 2010-06-29.

Automatic conversion script
Id: cif_fix_enum 1527 2010-12-29 10:47:43Z saulius 
;
_cod_original_sg_symbol_H-M P2(1)/c
_cod_database_code 7201900

loop_
_symmetry_equiv_pos_as_xyz
'x, y, z'
'-x, y+1/2, -z+1/2'
'-x, -y, -z'
'x, -y-1/2, z-1/2'

loop_
_atom_site_label
_atom_site_type_symbol
_atom_site_fract_x
_atom_site_fract_y
_atom_site_fract_z
_atom_site_U_iso_or_equiv
_atom_site_adp_type
_atom_site_occupancy
_atom_site_symmetry_multiplicity
_atom_site_calc_flag
_atom_site_refinement_flags
_atom_site_disorder_assembly
_atom_site_disorder_group
Cu1 Cu 0.5000 0.0000 0.5000 0.02588(18) Uani 1 2 d S . .
C1 C 0.6933(4) 0.0315(2) 0.2874(4) 0.0362(9) Uani 1 1 d . . .
H1A H 0.6256 0.0167 0.2221 0.043 Uiso 1 1 calc R . .
C2 C 0.8076(4) 0.0558(2) 0.2373(4) 0.0459(10) Uani 1 1 d . . .
H2A H 0.8178 0.0557 0.1398 0.055 Uiso 1 1 calc R . .
C3 C 0.9082(4) 0.0806(2) 0.3327(4) 0.0404(9) Uani 1 1 d . . .
H3A H 0.9859 0.0979 0.3001 0.049 Uiso 1 1 calc R . .
C4 C 0.8906(3) 0.07912(18) 0.4761(4) 0.0299(8) Uani 1 1 d . . .
C5 C 0.7750(3) 0.05041(18) 0.5195(4) 0.0283(7) Uani 1 1 d . . .
H5A H 0.7657 0.0462 0.6169 0.034 Uiso 1 1 calc R . .
N1 N 0.6757(3) 0.02838(15) 0.4282(3) 0.0267(6) Uani 1 1 d . . .
C6 C 0.9951(3) 0.10760(19) 0.5814(4) 0.0333(8) Uani 1 1 d . . .
O1 O 1.1090(3) 0.10721(17) 0.5553(3) 0.0545(8) Uani 1 1 d . . .
C7 C 0.9569(3) 0.13934(19) 0.7213(4) 0.0314(8) Uani 1 1 d . . .
C8 C 1.0453(4) 0.1435(2) 0.8396(5) 0.0471(11) Uani 1 1 d . . .
H8A H 1.1290 0.1240 0.8363 0.057 Uiso 1 1 calc R . .
C9 C 1.0078(4) 0.1768(3) 0.9624(5) 0.0564(13) Uani 1 1 d . . .
H9A H 1.0651 0.1794 1.0438 0.068 Uiso 1 1 calc R . .
C10 C 0.8841(4) 0.2063(2) 0.9627(4) 0.0465(10) Uani 1 1 d . . .
H10A H 0.8566 0.2300 1.0433 0.056 Uiso 1 1 calc R . .
C11 C 0.8014(3) 0.19969(18) 0.8393(4) 0.0299(8) Uani 1 1 d . . .
N2 N 0.8365(3) 0.16672(15) 0.7212(3) 0.0274(6) Uani 1 1 d . . .
C12 C 0.6684(4) 0.2364(2) 0.8308(4) 0.0343(8) Uani 1 1 d . . .
O2 O 0.6504(3) 0.29102(16) 0.9022(3) 0.0566(8) Uani 1 1 d . . .
C13 C 0.5623(3) 0.13144(18) 0.6844(4) 0.0288(8) Uani 1 1 d . . .
H13A H 0.6224 0.0986 0.7299 0.035 Uiso 1 1 calc R . .
C14 C 0.5645(3) 0.20642(19) 0.7265(4) 0.0318(8) Uani 1 1 d . . .
C15 C 0.4696(4) 0.2539(2) 0.6652(5) 0.0441(10) Uani 1 1 d . . .
H15A H 0.4667 0.3042 0.6923 0.053 Uiso 1 1 calc R . .
C16 C 0.3792(4) 0.2254(2) 0.5633(5) 0.0453(10) Uani 1 1 d . . .
H16A H 0.3129 0.2559 0.5228 0.054 Uiso 1 1 calc R . .
C17 C 0.3880(3) 0.1511(2) 0.5216(4) 0.0363(9) Uani 1 1 d . . .
H17A H 0.3293 0.1330 0.4494 0.044 Uiso 1 1 calc R . .
N3 N 0.4784(3) 0.10426(15) 0.5820(3) 0.0270(6) Uani 1 1 d . . .
B B 0.7046(5) -0.0537(3) 0.8528(5) 0.0501(13) Uani 1 1 d . . .
F1 F 0.6083(2) -0.04141(12) 0.7423(2) 0.0499(6) Uani 1 1 d . . .
F2 F 0.7753(4) 0.00851(18) 0.8752(3) 0.1121(15) Uani 1 1 d . . .
F3 F 0.7800(3) -0.1125(2) 0.8045(4) 0.1100(13) Uani 1 1 d . . .
F4 F 0.6568(4) -0.0802(2) 0.9711(3) 0.1045(12) Uani 1 1 d . . .

loop_
_atom_site_aniso_label
_atom_site_aniso_U_11
_atom_site_aniso_U_22
_atom_site_aniso_U_33
_atom_site_aniso_U_23
_atom_site_aniso_U_13
_atom_site_aniso_U_12
Cu1 0.0218(3) 0.0235(3) 0.0324(3) -0.0053(3) 0.0024(2) -0.0037(2)
C1 0.039(2) 0.038(2) 0.032(2) -0.0059(17) 0.0028(16) -0.0042(17)
C2 0.044(2) 0.062(3) 0.032(2) -0.0036(19) 0.0100(17) -0.012(2)
C3 0.033(2) 0.046(2) 0.044(2) -0.0020(19) 0.0126(17) -0.0076(18)
C4 0.0245(18) 0.0268(17) 0.039(2) -0.0037(16) 0.0032(15) -0.0002(14)
C5 0.0258(18) 0.0291(18) 0.0301(18) -0.0037(15) 0.0038(14) -0.0006(14)
N1 0.0238(15) 0.0224(13) 0.0345(16) -0.0032(12) 0.0066(12) -0.0021(11)
C6 0.0238(19) 0.0301(18) 0.046(2) -0.0056(16) 0.0001(16) -0.0004(14)
O1 0.0264(15) 0.068(2) 0.070(2) -0.0181(16) 0.0087(14) -0.0065(13)
C7 0.0257(18) 0.0295(18) 0.038(2) -0.0012(16) -0.0027(15) -0.0006(14)
C8 0.034(2) 0.048(2) 0.057(3) -0.004(2) -0.015(2) 0.0040(18)
C9 0.057(3) 0.066(3) 0.042(3) -0.009(2) -0.024(2) 0.006(2)
C10 0.053(3) 0.052(3) 0.033(2) -0.0124(19) -0.0033(19) 0.001(2)
C11 0.0310(19) 0.0270(18) 0.0316(19) -0.0040(15) 0.0025(15) -0.0026(14)
N2 0.0274(15) 0.0238(14) 0.0305(16) -0.0014(12) -0.0003(12) -0.0014(11)
C12 0.038(2) 0.0307(19) 0.035(2) -0.0081(16) 0.0078(16) -0.0049(16)
O2 0.0462(18) 0.0539(18) 0.070(2) -0.0391(16) 0.0069(15) 0.0010(14)
C13 0.0277(18) 0.0282(18) 0.0307(19) -0.0037(15) 0.0042(14) -0.0011(14)
C14 0.0285(18) 0.0284(18) 0.039(2) -0.0076(15) 0.0057(15) -0.0004(14)
C15 0.036(2) 0.031(2) 0.065(3) -0.0128(19) 0.0018(19) 0.0092(16)
C16 0.030(2) 0.037(2) 0.068(3) -0.011(2) -0.0075(19) 0.0114(17)
C17 0.0227(18) 0.037(2) 0.049(2) -0.0061(17) 0.0002(16) 0.0012(15)
N3 0.0201(14) 0.0256(14) 0.0355(16) -0.0049(12) 0.0038(12) -0.0045(11)
B 0.055(3) 0.050(3) 0.043(3) 0.008(2) -0.008(2) -0.008(2)
F1 0.0465(14) 0.0496(14) 0.0510(14) 0.0021(12) -0.0133(11) 0.0025(11)
F2 0.149(3) 0.092(2) 0.084(2) 0.0351(18) -0.064(2) -0.075(2)
F3 0.087(3) 0.131(3) 0.107(3) -0.005(2) -0.026(2) 0.045(2)
F4 0.140(3) 0.121(3) 0.0531(18) 0.0206(19) 0.0073(19) -0.042(2)

loop_
_atom_type_symbol
_atom_type_description
_atom_type_scat_dispersion_real
_atom_type_scat_dispersion_imag
_atom_type_scat_source
C C 0.0033 0.0016 'International Tables Vol C Tables 4.2.6.8 and 6.1.1.4'
H H 0.0000 0.0000 'International Tables Vol C Tables 4.2.6.8 and 6.1.1.4'
B B 0.0013 0.0007 'International Tables Vol C Tables 4.2.6.8 and 6.1.1.4'
N N 0.0061 0.0033 'International Tables Vol C Tables 4.2.6.8 and 6.1.1.4'
O O 0.0106 0.0060 'International Tables Vol C Tables 4.2.6.8 and 6.1.1.4'
F F 0.0171 0.0103 'International Tables Vol C Tables 4.2.6.8 and 6.1.1.4'
Cu Cu 0.3201 1.2651 'International Tables Vol C Tables 4.2.6.8 and 6.1.1.4'

loop_
_geom_angle_atom_site_label_1
_geom_angle_atom_site_label_2
_geom_angle_atom_site_label_3
_geom_angle
_geom_angle_site_symmetry_1
_geom_angle_site_symmetry_3
_geom_angle_publ_flag
N3 Cu1 N3 180.0 3_656 . ?
N3 Cu1 N1 88.59(11) 3_656 . ?
N3 Cu1 N1 91.41(11) . . ?
N3 Cu1 N1 91.41(11) 3_656 3_656 ?
N3 Cu1 N1 88.59(11) . 3_656 ?
N1 Cu1 N1 180.00(15) . 3_656 ?
N1 C1 C2 122.2(3) . . ?
N1 C1 H1A 118.9 . . ?
C2 C1 H1A 118.9 . . ?
C1 C2 C3 119.8(4) . . ?
C1 C2 H2A 120.1 . . ?
C3 C2 H2A 120.1 . . ?
C4 C3 C2 118.7(4) . . ?
C4 C3 H3A 120.7 . . ?
C2 C3 H3A 120.7 . . ?
C3 C4 C5 118.4(3) . . ?
C3 C4 C6 120.1(3) . . ?
C5 C4 C6 121.5(3) . . ?
N1 C5 C4 123.3(3) . . ?
N1 C5 H5A 118.3 . . ?
C4 C5 H5A 118.3 . . ?
C5 N1 C1 117.5(3) . . ?
C5 N1 Cu1 120.8(2) . . ?
C1 N1 Cu1 121.5(2) . . ?
O1 C6 C4 121.4(4) . . ?
O1 C6 C7 119.8(3) . . ?
C4 C6 C7 118.8(3) . . ?
N2 C7 C8 122.5(4) . . ?
N2 C7 C6 116.1(3) . . ?
C8 C7 C6 121.3(3) . . ?
C9 C8 C7 119.1(4) . . ?
C9 C8 H8A 120.5 . . ?
C7 C8 H8A 120.5 . . ?
C10 C9 C8 118.9(3) . . ?
C10 C9 H9A 120.5 . . ?
C8 C9 H9A 120.5 . . ?
C9 C10 C11 118.2(4) . . ?
C9 C10 H10A 120.9 . . ?
C11 C10 H10A 120.9 . . ?
N2 C11 C10 123.1(3) . . ?
N2 C11 C12 116.6(3) . . ?
C10 C11 C12 120.1(3) . . ?
C11 N2 C7 118.2(3) . . ?
O2 C12 C14 121.5(3) . . ?
O2 C12 C11 119.7(3) . . ?
C14 C12 C11 118.7(3) . . ?
N3 C13 C14 123.3(3) . . ?
N3 C13 H13A 118.4 . . ?
C14 C13 H13A 118.4 . . ?
C15 C14 C13 118.1(3) . . ?
C15 C14 C12 120.1(3) . . ?
C13 C14 C12 121.7(3) . . ?
C16 C15 C14 118.8(3) . . ?
C16 C15 H15A 120.6 . . ?
C14 C15 H15A 120.6 . . ?
C15 C16 C17 119.5(3) . . ?
C15 C16 H16A 120.2 . . ?
C17 C16 H16A 120.2 . . ?
N3 C17 C16 122.1(3) . . ?
N3 C17 H17A 118.9 . . ?
C16 C17 H17A 118.9 . . ?
C13 N3 C17 118.0(3) . . ?
C13 N3 Cu1 121.5(2) . . ?
C17 N3 Cu1 120.0(2) . . ?
F2 B F4 113.1(4) . . ?
F2 B F1 109.6(4) . . ?
F4 B F1 112.9(4) . . ?
F2 B F3 111.3(5) . . ?
F4 B F3 104.8(4) . . ?
F1 B F3 104.9(4) . . ?

loop_
_geom_bond_atom_site_label_1
_geom_bond_atom_site_label_2
_geom_bond_distance
_geom_bond_site_symmetry_2
_geom_bond_publ_flag
Cu1 N3 2.027(3) 3_656 ?
Cu1 N3 2.027(3) . ?
Cu1 N1 2.040(3) . ?
Cu1 N1 2.040(3) 3_656 ?
C1 N1 1.350(4) . ?
C1 C2 1.368(5) . ?
C1 H1A 0.9300 . ?
C2 C3 1.387(5) . ?
C2 H2A 0.9300 . ?
C3 C4 1.373(5) . ?
C3 H3A 0.9300 . ?
C4 C5 1.384(5) . ?
C4 C6 1.492(4) . ?
C5 N1 1.341(4) . ?
C5 H5A 0.9300 . ?
C6 O1 1.215(4) . ?
C6 C7 1.509(5) . ?
C7 N2 1.331(4) . ?
C7 C8 1.383(5) . ?
C8 C9 1.378(6) . ?
C8 H8A 0.9300 . ?
C9 C10 1.376(6) . ?
C9 H9A 0.9300 . ?
C10 C11 1.389(5) . ?
C10 H10A 0.9300 . ?
C11 N2 1.328(4) . ?
C11 C12 1.513(5) . ?
C12 O2 1.202(4) . ?
C12 C14 1.491(5) . ?
C13 N3 1.333(4) . ?
C13 C14 1.391(4) . ?
C13 H13A 0.9300 . ?
C14 C15 1.383(5) . ?
C15 C16 1.379(5) . ?
C15 H15A 0.9300 . ?
C16 C17 1.383(5) . ?
C16 H16A 0.9300 . ?
C17 N3 1.342(4) . ?
C17 H17A 0.9300 . ?
B F2 1.333(5) . ?
B F4 1.335(6) . ?
B F1 1.396(5) . ?
B F3 1.397(6) . ?

loop_
_geom_torsion_atom_site_label_1
_geom_torsion_atom_site_label_2
_geom_torsion_atom_site_label_3
_geom_torsion_atom_site_label_4
_geom_torsion
_geom_torsion_site_symmetry_1
_geom_torsion_site_symmetry_2
_geom_torsion_site_symmetry_3
_geom_torsion_site_symmetry_4
_geom_torsion_publ_flag
N1 C1 C2 C3 -2.2(6) . . . . ?
C1 C2 C3 C4 0.8(6) . . . . ?
C2 C3 C4 C5 2.3(5) . . . . ?
C2 C3 C4 C6 -178.1(3) . . . . ?
C3 C4 C5 N1 -4.4(5) . . . . ?
C6 C4 C5 N1 175.9(3) . . . . ?
C4 C5 N1 C1 3.1(5) . . . . ?
C4 C5 N1 Cu1 -171.7(2) . . . . ?
C2 C1 N1 C5 0.3(5) . . . . ?
C2 C1 N1 Cu1 175.1(3) . . . . ?
N3 Cu1 N1 C5 -119.5(2) 3_656 . . . ?
N3 Cu1 N1 C5 60.5(2) . . . . ?
N1 Cu1 N1 C5 -148(100) 3_656 . . . ?
N3 Cu1 N1 C1 65.9(3) 3_656 . . . ?
N3 Cu1 N1 C1 -114.1(3) . . . . ?
N1 Cu1 N1 C1 37(100) 3_656 . . . ?
C3 C4 C6 O1 -26.6(5) . . . . ?
C5 C4 C6 O1 153.0(4) . . . . ?
C3 C4 C6 C7 151.7(3) . . . . ?
C5 C4 C6 C7 -28.6(5) . . . . ?
O1 C6 C7 N2 153.1(3) . . . . ?
C4 C6 C7 N2 -25.3(5) . . . . ?
O1 C6 C7 C8 -23.2(6) . . . . ?
C4 C6 C7 C8 158.4(3) . . . . ?
N2 C7 C8 C9 0.3(6) . . . . ?
C6 C7 C8 C9 176.3(4) . . . . ?
C7 C8 C9 C10 -1.2(7) . . . . ?
C8 C9 C10 C11 1.3(6) . . . . ?
C9 C10 C11 N2 -0.4(6) . . . . ?
C9 C10 C11 C12 -175.3(4) . . . . ?
C10 C11 N2 C7 -0.5(5) . . . . ?
C12 C11 N2 C7 174.5(3) . . . . ?
C8 C7 N2 C11 0.6(5) . . . . ?
C6 C7 N2 C11 -175.6(3) . . . . ?
N2 C11 C12 O2 -148.6(4) . . . . ?
C10 C11 C12 O2 26.6(5) . . . . ?
N2 C11 C12 C14 27.6(5) . . . . ?
C10 C11 C12 C14 -157.2(3) . . . . ?
N3 C13 C14 C15 4.2(6) . . . . ?
N3 C13 C14 C12 -173.6(3) . . . . ?
O2 C12 C14 C15 26.9(6) . . . . ?
C11 C12 C14 C15 -149.2(4) . . . . ?
O2 C12 C14 C13 -155.3(4) . . . . ?
C11 C12 C14 C13 28.6(5) . . . . ?
C13 C14 C15 C16 -1.5(6) . . . . ?
C12 C14 C15 C16 176.4(4) . . . . ?
C14 C15 C16 C17 -2.0(7) . . . . ?
C15 C16 C17 N3 3.2(6) . . . . ?
C14 C13 N3 C17 -3.2(5) . . . . ?
C14 C13 N3 Cu1 168.7(3) . . . . ?
C16 C17 N3 C13 -0.6(6) . . . . ?
C16 C17 N3 Cu1 -172.5(3) . . . . ?
N3 Cu1 N3 C13 -150(100) 3_656 . . . ?
N1 Cu1 N3 C13 -61.6(3) . . . . ?
N1 Cu1 N3 C13 118.4(3) 3_656 . . . ?
N3 Cu1 N3 C17 22(100) 3_656 . . . ?
N1 Cu1 N3 C17 110.1(3) . . . . ?
N1 Cu1 N3 C17 -69.9(3) 3_656 . . . ?
